data_7217190
loop_
_publ_author_name
'Chen, Xuan-Rong'
'Sui, Yun-Xia'
'Zhai, Lu'
'Ning, Wei-Hua'
'Ren, Xiao-Ming'

_publ_section_title
;
 Influence of the molecular structures of dithiolate ligands on crystal
 packing modes and magnetic properties in salts
 (Bz-Et3N)[Ni(dmit)x(mnt)2&#x2212;x] (x = 0--2)
;
_journal_issue 37
_journal_name_full CrystEngComm
_journal_page_first 8717
_journal_paper_doi 10.1039/C4CE01168F
_journal_volume 16
_journal_year 2014
_chemical_formula_sum 'C20 H22 N3 Ni S7'
_chemical_formula_weight 587.59
_chemical_name_systematic
; 
 ? 
;
_space_group_IT_number 19
_symmetry_cell_setting orthorhombic
_symmetry_space_group_name_Hall 'P 2ac 2ab'
_symmetry_space_group_name_H-M 'P 21 21 21'
_atom_sites_solution_hydrogens geom
_atom_sites_solution_primary direct
_atom_sites_solution_secondary difmap
_audit_creation_method SHELXL-97
_cell_angle_alpha 90.00
_cell_angle_beta 90.00
_cell_angle_gamma 90.00
_cell_formula_units_Z 8
_cell_length_a 7.9725(10)
_cell_length_b 14.7293(17)
_cell_length_c 44.097(5)
_cell_measurement_temperature 293(2)
_cell_volume 5178.3(11)
_computing_cell_refinement 'Bruker SMART'
_computing_data_collection 'Bruker SMART'
_computing_data_reduction 'Bruker SAINT'
_computing_molecular_graphics 'Bruker SHELXTL'
_computing_publication_material 'Bruker SHELXTL'
_computing_structure_refinement 'SHELXL-97 (Sheldrick, 1997)'
_computing_structure_solution 'SHELXS-97 (Sheldrick, 1990)'
_diffrn_ambient_temperature 293(2)
_diffrn_measured_fraction_theta_full 0.994
_diffrn_measured_fraction_theta_max 0.994
_diffrn_measurement_device_type 'Smart CCD area detector'
_diffrn_measurement_method 'phi and omega scans'
_diffrn_radiation_monochromator graphite
_diffrn_radiation_source 'fine-focus sealed tube'
_diffrn_radiation_type MoK\a
_diffrn_radiation_wavelength 0.71073
_diffrn_reflns_av_R_equivalents 0.1608
_diffrn_reflns_av_sigmaI/netI 0.1898
_diffrn_reflns_limit_h_max 10
_diffrn_reflns_limit_h_min -10
_diffrn_reflns_limit_k_max 18
_diffrn_reflns_limit_k_min -19
_diffrn_reflns_limit_l_max 53
_diffrn_reflns_limit_l_min -56
_diffrn_reflns_number 78307
_diffrn_reflns_theta_full 27.48
_diffrn_reflns_theta_max 27.48
_diffrn_reflns_theta_min 1.96
_exptl_absorpt_coefficient_mu 1.328
_exptl_absorpt_correction_T_max 0.430
_exptl_absorpt_correction_T_min 0.378
_exptl_absorpt_correction_type multi-scan
_exptl_crystal_density_diffrn 1.507
_exptl_crystal_density_method 'not measured'
_exptl_crystal_F_000 2424
_refine_diff_density_max 0.390
_refine_diff_density_min -0.251
_refine_diff_density_rms 0.058
_refine_ls_abs_structure_details 'Flack H D (1983), Acta Cryst. A39, 876-881'
_refine_ls_abs_structure_Flack 0.009(13)
_refine_ls_extinction_method none
_refine_ls_goodness_of_fit_ref 0.963
_refine_ls_hydrogen_treatment mixed
_refine_ls_matrix_type full
_refine_ls_number_parameters 566
_refine_ls_number_reflns 11801
_refine_ls_number_restraints 0
_refine_ls_restrained_S_all 0.963
_refine_ls_R_factor_all 0.2155
_refine_ls_R_factor_gt 0.0612
_refine_ls_shift/su_max 0.001
_refine_ls_shift/su_mean 0.000
_refine_ls_structure_factor_coef Fsqd
_refine_ls_weighting_details 'calc w=1/[\s^2^(Fo^2^)+(0.0297P)^2^+0.0000P] where P=(Fo^2^+2Fc^2^)/3'
_refine_ls_weighting_scheme calc
_refine_ls_wR_factor_gt 0.0697
_refine_ls_wR_factor_ref 0.0915
_reflns_number_gt 5132
_reflns_number_total 11801
_reflns_threshold_expression >2sigma(I)
_cod_data_source_file c4ce01168f2.cif
_cod_data_source_block 1
_cod_depositor_comments 'Adding full bibliography for 7217188--7217190.cif.'
_cod_original_sg_symbol_H-M P212121
_cod_database_code 7217190

loop_
_symmetry_equiv_pos_as_xyz
'x, y, z'
'-x+1/2, -y, z+1/2'
'x+1/2, -y+1/2, -z'
'-x, y+1/2, -z+1/2'

loop_
_atom_site_label
_atom_site_type_symbol
_atom_site_fract_x
_atom_site_fract_y
_atom_site_fract_z
_atom_site_U_iso_or_equiv
_atom_site_adp_type
_atom_site_occupancy
_atom_site_symmetry_multiplicity
_atom_site_calc_flag
_atom_site_refinement_flags
Ni1 Ni 0.86794(9) 0.85877(4) 0.127889(14) 0.0586(2) Uani 1 1 d .
Ni2 Ni 0.28520(8) 0.77035(4) 0.122639(13) 0.05266(19) Uani 1 1 d .
S1 S 1.1445(3) 1.21417(10) 0.03132(4) 0.1187(7) Uani 1 1 d .
S2 S 1.0964(2) 1.13631(9) 0.09314(3) 0.0790(5) Uani 1 1 d .
S3 S 1.0171(2) 1.02828(9) 0.04086(3) 0.0779(5) Uani 1 1 d .
S4 S 0.8978(2) 0.87175(9) 0.07942(3) 0.0711(5) Uani 1 1 d .
S5 S 0.9820(2) 0.99072(9) 0.13636(3) 0.0726(5) Uani 1 1 d .
S6 S 0.83194(19) 0.84408(9) 0.17593(3) 0.0665(4) Uani 1 1 d .
S7 S 0.75489(18) 0.72979(8) 0.11824(3) 0.0607(4) Uani 1 1 d .
S8 S 0.6093(2) 1.12848(11) 0.03242(4) 0.0983(6) Uani 1 1 d .
S9 S 0.5348(2) 1.04748(9) 0.09258(3) 0.0730(5) Uani 1 1 d .
S10 S 0.4540(2) 0.94662(10) 0.03870(3) 0.0760(5) Uani 1 1 d .
S11 S 0.3063(2) 0.79194(8) 0.07435(3) 0.0665(5) Uani 1 1 d .
S12 S 0.39048(19) 0.90249(8) 0.13319(3) 0.0620(4) Uani 1 1 d .
S13 S 0.26535(18) 0.75167(8) 0.17061(3) 0.0601(4) Uani 1 1 d .
S14 S 0.18579(19) 0.63706(8) 0.11329(3) 0.0610(4) Uani 1 1 d .
N1 N 0.6374(6) 0.4229(2) 0.07300(9) 0.0595(12) Uani 1 1 d .
N2 N 0.7151(6) 0.3726(3) 0.23457(8) 0.0598(12) Uani 1 1 d .
N3 N 0.5562(6) 0.5342(3) 0.15706(9) 0.0702(15) Uani 1 1 d .
N4 N 0.6597(7) 0.6791(3) 0.23155(10) 0.0835(17) Uani 1 1 d .
N5 N 0.0338(7) 0.4313(3) 0.15371(11) 0.0899(17) Uani 1 1 d .
N6 N 0.1324(7) 0.5863(3) 0.22823(11) 0.0902(17) Uani 1 1 d .
C1 C 1.0882(7) 1.1307(3) 0.05373(12) 0.0780(18) Uani 1 1 d .
C2 C 1.0138(6) 1.0281(3) 0.10040(12) 0.0608(15) Uani 1 1 d .
C3 C 0.9786(7) 0.9781(3) 0.07556(11) 0.0594(15) Uani 1 1 d .
C4 C 0.7382(6) 0.7394(3) 0.17861(11) 0.0546(14) Uani 1 1 d .
C5 C 0.7045(6) 0.6899(3) 0.15346(11) 0.0508(14) Uani 1 1 d .
C6 C 0.6234(8) 0.6039(4) 0.15579(11) 0.0579(16) Uani 1 1 d .
C7 C 0.6946(7) 0.7059(3) 0.20791(13) 0.0636(17) Uani 1 1 d .
C8 C 0.5362(7) 1.0463(3) 0.05357(12) 0.0700(17) Uani 1 1 d .
C9 C 0.4362(6) 0.9435(3) 0.09831(11) 0.0560(15) Uani 1 1 d .
C10 C 0.4006(7) 0.8950(3) 0.07259(11) 0.0526(14) Uani 1 1 d .
C11 C 0.1830(6) 0.6445(3) 0.17377(11) 0.0510(13) Uani 1 1 d .
C12 C 0.1455(6) 0.5937(3) 0.14896(11) 0.0531(14) Uani 1 1 d .
C13 C 0.0837(7) 0.5030(4) 0.15154(12) 0.0636(16) Uani 1 1 d .
C14 C 0.1534(7) 0.6109(3) 0.20400(13) 0.0607(16) Uani 1 1 d .
C15 C 0.6290(10) 0.6234(4) 0.03049(17) 0.103(2) Uani 1 1 d .
H15 H 0.7418 0.6301 0.0354 0.123 Uiso 1 1 calc R
C16 C 0.5649(14) 0.6676(6) 0.0054(2) 0.123(4) Uani 1 1 d .
H16 H 0.6344 0.7014 -0.0072 0.148 Uiso 1 1 calc R
C17 C 0.3980(17) 0.6605(6) -0.00039(19) 0.126(4) Uani 1 1 d .
H17 H 0.3533 0.6917 -0.0169 0.151 Uiso 1 1 calc R
C18 C 0.2960(11) 0.6102(5) 0.01684(17) 0.105(3) Uani 1 1 d .
H18 H 0.1827 0.6055 0.0120 0.126 Uiso 1 1 calc R
C19 C 0.3593(10) 0.5656(3) 0.04165(13) 0.0745(18) Uani 1 1 d .
H19 H 0.2879 0.5324 0.0541 0.089 Uiso 1 1 calc R
C20 C 0.5288(9) 0.5698(4) 0.04822(11) 0.0588(16) Uani 1 1 d .
C21 C 0.5969(7) 0.5242(3) 0.07586(11) 0.0617(15) Uani 1 1 d .
H21A H 0.5161 0.5316 0.0921 0.074 Uiso 1 1 calc R
H21B H 0.6985 0.5556 0.0819 0.074 Uiso 1 1 calc R
C22 C 0.4778(8) 0.3684(3) 0.06730(13) 0.0799(19) Uani 1 1 d .
H22A H 0.5081 0.3055 0.0638 0.096 Uiso 1 1 calc R
H22B H 0.4244 0.3910 0.0490 0.096 Uiso 1 1 calc R
C23 C 0.3510(8) 0.3725(4) 0.09351(15) 0.116(2) Uani 1 1 d .
H23A H 0.3977 0.3433 0.1111 0.174 Uiso 1 1 calc R
H23B H 0.2497 0.3419 0.0877 0.174 Uiso 1 1 calc R
H23C H 0.3263 0.4347 0.0982 0.174 Uiso 1 1 calc R
C24 C 0.7537(8) 0.4071(4) 0.04577(12) 0.089(2) Uani 1 1 d .
H24A H 0.7624 0.3422 0.0423 0.106 Uiso 1 1 calc R
H24B H 0.7022 0.4338 0.0279 0.106 Uiso 1 1 calc R
C25 C 0.9274(9) 0.4451(5) 0.04899(16) 0.145(3) Uani 1 1 d .
H25A H 0.9208 0.5090 0.0531 0.217 Uiso 1 1 calc R
H25B H 0.9886 0.4354 0.0305 0.217 Uiso 1 1 calc R
H25C H 0.9839 0.4152 0.0654 0.217 Uiso 1 1 calc R
C26 C 0.7205(8) 0.3953(4) 0.10226(11) 0.0852(19) Uani 1 1 d .
H26A H 0.6469 0.4111 0.1190 0.102 Uiso 1 1 calc R
H26B H 0.8231 0.4300 0.1046 0.102 Uiso 1 1 calc R
C27 C 0.7630(9) 0.2945(4) 0.10449(13) 0.134(3) Uani 1 1 d .
H27A H 0.6614 0.2599 0.1061 0.201 Uiso 1 1 calc R
H27B H 0.8314 0.2841 0.1221 0.201 Uiso 1 1 calc R
H27C H 0.8231 0.2761 0.0867 0.201 Uiso 1 1 calc R
C28 C 0.4189(10) 0.2960(5) 0.18218(13) 0.089(2) Uani 1 1 d .
H28 H 0.3685 0.3523 0.1850 0.107 Uiso 1 1 calc R
C29 C 0.3261(9) 0.2263(6) 0.17093(13) 0.100(2) Uani 1 1 d .
H29 H 0.2146 0.2353 0.1655 0.120 Uiso 1 1 calc R
C30 C 0.3988(12) 0.1426(6) 0.16766(14) 0.105(2) Uani 1 1 d .
H30 H 0.3347 0.0942 0.1607 0.126 Uiso 1 1 calc R
C31 C 0.5630(13) 0.1291(5) 0.17446(15) 0.113(3) Uani 1 1 d .
H31 H 0.6105 0.0720 0.1719 0.135 Uiso 1 1 calc R
C32 C 0.6613(9) 0.2008(5) 0.18531(13) 0.093(2) Uani 1 1 d .
H32 H 0.7743 0.1921 0.1896 0.112 Uiso 1 1 calc R
C33 C 0.5868(9) 0.2854(4) 0.18957(12) 0.0646(16) Uani 1 1 d .
C34 C 0.6851(7) 0.3660(4) 0.20060(10) 0.0721(17) Uani 1 1 d .
H34A H 0.6268 0.4206 0.1942 0.087 Uiso 1 1 calc R
H34B H 0.7933 0.3656 0.1905 0.087 Uiso 1 1 calc R
C35 C 0.5530(8) 0.3663(4) 0.25198(12) 0.0795(18) Uani 1 1 d .
H35A H 0.5791 0.3607 0.2734 0.095 Uiso 1 1 calc R
H35B H 0.4952 0.3113 0.2459 0.095 Uiso 1 1 calc R
C36 C 0.4340(8) 0.4464(4) 0.24780(15) 0.120(3) Uani 1 1 d .
H36A H 0.4798 0.4990 0.2576 0.179 Uiso 1 1 calc R
H36B H 0.3271 0.4321 0.2566 0.179 Uiso 1 1 calc R
H36C H 0.4202 0.4586 0.2266 0.179 Uiso 1 1 calc R
C37 C 0.8037(8) 0.4621(3) 0.24077(12) 0.0827(18) Uani 1 1 d .
H37A H 0.9080 0.4628 0.2295 0.099 Uiso 1 1 calc R
H37B H 0.7342 0.5109 0.2330 0.099 Uiso 1 1 calc R
C38 C 0.8427(8) 0.4813(4) 0.27377(13) 0.108(2) Uani 1 1 d .
H38A H 0.7411 0.4788 0.2854 0.163 Uiso 1 1 calc R
H38B H 0.8916 0.5406 0.2756 0.163 Uiso 1 1 calc R
H38C H 0.9202 0.4367 0.2812 0.163 Uiso 1 1 calc R
C39 C 0.8234(8) 0.2943(4) 0.24523(12) 0.082(2) Uani 1 1 d .
H39A H 0.7663 0.2379 0.2404 0.098 Uiso 1 1 calc R
H39B H 0.8334 0.2977 0.2671 0.098 Uiso 1 1 calc R
C40 C 0.9991(9) 0.2908(4) 0.23167(15) 0.126(3) Uani 1 1 d .
H40A H 0.9917 0.2933 0.2100 0.189 Uiso 1 1 calc R
H40B H 1.0530 0.2353 0.2376 0.189 Uiso 1 1 calc R
H40C H 1.0633 0.3415 0.2389 0.189 Uiso 1 1 calc R

loop_
_atom_site_aniso_label
_atom_site_aniso_U_11
_atom_site_aniso_U_22
_atom_site_aniso_U_33
_atom_site_aniso_U_23
_atom_site_aniso_U_13
_atom_site_aniso_U_12
Ni1 0.0572(5) 0.0601(4) 0.0585(4) -0.0095(4) -0.0024(4) 0.0015(4)
Ni2 0.0602(5) 0.0493(4) 0.0485(4) -0.0041(3) -0.0019(4) 0.0113(4)
S1 0.181(2) 0.0662(11) 0.1091(14) 0.0156(10) 0.0036(14) -0.0146(13)
S2 0.0894(13) 0.0549(9) 0.0926(12) -0.0048(8) -0.0100(10) 0.0010(9)
S3 0.0993(14) 0.0603(10) 0.0740(10) -0.0016(8) 0.0051(10) 0.0028(9)
S4 0.0915(13) 0.0621(9) 0.0597(9) -0.0095(7) 0.0012(9) -0.0107(9)
S5 0.0835(13) 0.0654(9) 0.0689(10) -0.0119(8) -0.0083(9) -0.0072(9)
S6 0.0725(12) 0.0691(9) 0.0579(9) -0.0159(7) -0.0057(8) -0.0033(9)
S7 0.0678(11) 0.0629(8) 0.0514(8) -0.0097(7) 0.0009(8) -0.0007(8)
S8 0.1161(16) 0.0800(11) 0.0987(12) 0.0191(10) 0.0175(12) -0.0037(12)
S9 0.0824(13) 0.0602(10) 0.0763(11) -0.0031(8) 0.0081(9) -0.0018(9)
S10 0.0926(13) 0.0786(10) 0.0568(9) 0.0040(8) 0.0088(9) -0.0010(10)
S11 0.0950(14) 0.0556(9) 0.0490(8) -0.0063(7) -0.0030(8) 0.0033(9)
S12 0.0785(11) 0.0558(8) 0.0517(8) -0.0051(7) -0.0008(8) 0.0047(8)
S13 0.0751(11) 0.0567(8) 0.0486(8) -0.0056(7) 0.0036(8) 0.0030(8)
S14 0.0717(11) 0.0570(8) 0.0544(8) -0.0085(7) -0.0023(7) 0.0045(8)
N1 0.071(3) 0.053(3) 0.054(3) -0.011(2) -0.006(3) 0.015(3)
N2 0.062(3) 0.061(3) 0.056(3) 0.021(2) 0.003(3) -0.006(3)
N3 0.087(4) 0.060(3) 0.063(3) -0.005(3) -0.007(3) 0.002(3)
N4 0.118(5) 0.071(3) 0.062(3) -0.005(3) 0.009(3) 0.016(3)
N5 0.097(5) 0.073(3) 0.100(4) -0.008(3) 0.007(3) -0.024(4)
N6 0.108(4) 0.094(4) 0.069(3) 0.007(3) -0.002(4) -0.023(3)
C1 0.085(5) 0.056(4) 0.093(4) 0.002(3) -0.005(4) 0.009(4)
C2 0.050(4) 0.053(3) 0.080(4) -0.002(3) 0.003(3) 0.016(3)
C3 0.062(4) 0.061(4) 0.055(4) -0.016(3) -0.002(3) 0.007(3)
C4 0.054(4) 0.064(3) 0.046(3) -0.002(3) 0.004(3) 0.017(3)
C5 0.050(4) 0.050(3) 0.053(3) -0.005(3) 0.000(3) 0.008(3)
C6 0.062(5) 0.069(4) 0.043(3) -0.009(3) 0.001(3) 0.019(4)
C7 0.071(5) 0.062(4) 0.058(4) -0.016(3) -0.001(4) 0.017(3)
C8 0.061(4) 0.057(3) 0.092(4) 0.008(3) 0.005(3) 0.009(3)
C9 0.057(4) 0.050(3) 0.061(4) -0.004(3) 0.000(3) 0.014(3)
C10 0.059(4) 0.051(3) 0.048(3) 0.004(3) 0.001(3) 0.014(3)
C11 0.040(4) 0.061(3) 0.052(3) 0.007(3) 0.007(3) 0.014(3)
C12 0.051(4) 0.057(4) 0.052(3) -0.003(3) -0.001(3) 0.008(3)
C13 0.060(5) 0.072(4) 0.060(4) -0.014(3) -0.001(3) -0.003(4)
C14 0.057(4) 0.059(4) 0.065(4) -0.006(3) -0.009(4) -0.001(3)
C15 0.150(7) 0.071(4) 0.087(5) 0.004(4) 0.031(6) -0.010(5)
C16 0.194(11) 0.078(5) 0.097(7) 0.001(5) 0.063(8) -0.011(7)
C17 0.252(13) 0.067(5) 0.059(5) -0.001(4) 0.025(8) 0.032(8)
C18 0.153(8) 0.090(5) 0.074(5) -0.020(4) -0.035(6) 0.031(6)
C19 0.101(6) 0.059(4) 0.063(4) 0.000(3) -0.016(4) 0.018(4)
C20 0.078(5) 0.056(4) 0.043(3) -0.005(3) 0.000(4) 0.007(4)
C21 0.062(4) 0.051(3) 0.072(4) -0.014(3) 0.002(3) 0.004(3)
C22 0.094(5) 0.043(3) 0.104(5) -0.016(3) -0.027(4) -0.011(4)
C23 0.098(6) 0.098(5) 0.151(6) 0.030(5) 0.029(5) -0.019(5)
C24 0.090(6) 0.112(5) 0.064(4) -0.016(3) 0.010(4) 0.044(4)
C25 0.069(6) 0.201(8) 0.163(8) 0.000(6) 0.033(5) 0.019(6)
C26 0.092(5) 0.108(5) 0.055(4) -0.004(3) -0.023(4) 0.035(4)
C27 0.203(9) 0.110(5) 0.090(5) -0.007(4) -0.037(5) 0.090(6)
C28 0.088(7) 0.095(5) 0.083(5) -0.015(4) -0.006(4) -0.011(5)
C29 0.090(6) 0.119(6) 0.090(5) -0.026(5) -0.002(4) -0.001(6)
C30 0.129(8) 0.108(7) 0.079(5) -0.011(5) 0.004(5) -0.020(6)
C31 0.150(9) 0.101(6) 0.087(5) -0.028(5) -0.018(6) 0.025(7)
C32 0.099(6) 0.104(5) 0.076(5) -0.015(4) 0.001(4) 0.018(5)
C33 0.069(5) 0.070(5) 0.054(4) 0.008(3) 0.000(3) -0.006(4)
C34 0.076(5) 0.086(4) 0.055(4) 0.036(3) -0.002(3) -0.008(4)
C35 0.077(5) 0.087(4) 0.074(4) 0.001(4) 0.014(4) -0.018(4)
C36 0.088(6) 0.127(6) 0.144(6) -0.018(5) 0.003(5) 0.019(5)
C37 0.092(5) 0.057(4) 0.099(5) 0.016(3) -0.002(4) -0.024(4)
C38 0.126(7) 0.106(5) 0.093(5) -0.006(4) -0.017(5) -0.024(5)
C39 0.110(6) 0.077(4) 0.059(4) 0.026(3) -0.008(4) 0.022(4)
C40 0.082(6) 0.160(7) 0.135(6) 0.010(5) -0.010(5) 0.041(5)

loop_
_atom_type_symbol
_atom_type_description
_atom_type_scat_dispersion_real
_atom_type_scat_dispersion_imag
_atom_type_scat_source
C C 0.0033 0.0016 'International Tables Vol C Tables 4.2.6.8 and 6.1.1.4'
H H 0.0000 0.0000 'International Tables Vol C Tables 4.2.6.8 and 6.1.1.4'
N N 0.0061 0.0033 'International Tables Vol C Tables 4.2.6.8 and 6.1.1.4'
Ni Ni 0.3393 1.1124 'International Tables Vol C Tables 4.2.6.8 and 6.1.1.4'
S S 0.1246 0.1234 'International Tables Vol C Tables 4.2.6.8 and 6.1.1.4'

loop_
_geom_angle_atom_site_label_1
_geom_angle_atom_site_label_2
_geom_angle_atom_site_label_3
_geom_angle
S7 Ni1 S6 92.88(5)
S7 Ni1 S4 85.90(5)
S6 Ni1 S4 178.48(7)
S7 Ni1 S5 178.41(6)
S6 Ni1 S5 88.66(6)
S4 Ni1 S5 92.56(6)
S13 Ni2 S14 92.57(5)
S13 Ni2 S11 178.90(6)
S14 Ni2 S11 88.52(5)
S13 Ni2 S12 86.10(5)
S14 Ni2 S12 178.11(6)
S11 Ni2 S12 92.82(5)
C1 S2 C2 97.2(3)
C1 S3 C3 98.2(3)
C3 S4 Ni1 102.83(18)
C2 S5 Ni1 101.07(19)
C4 S6 Ni1 102.50(17)
C5 S7 Ni1 102.88(18)
C8 S9 C9 98.0(2)
C10 S10 C8 98.0(2)
C10 S11 Ni2 102.21(17)
C9 S12 Ni2 102.06(17)
C11 S13 Ni2 103.12(18)
C12 S14 Ni2 103.32(19)
C26 N1 C22 111.4(4)
C26 N1 C21 106.6(4)
C22 N1 C21 110.5(4)
C26 N1 C24 111.3(4)
C22 N1 C24 107.1(4)
C21 N1 C24 109.9(4)
C35 N2 C39 106.5(4)
C35 N2 C34 111.3(4)
C39 N2 C34 110.3(4)
C35 N2 C37 111.1(4)
C39 N2 C37 109.9(4)
C34 N2 C37 107.8(4)
S1 C1 S3 123.5(3)
S1 C1 S2 123.7(3)
S3 C1 S2 112.7(3)
C3 C2 S5 123.3(4)
C3 C2 S2 115.2(4)
S5 C2 S2 121.5(3)
C2 C3 S4 120.0(4)
C2 C3 S3 116.7(4)
S4 C3 S3 123.3(3)
C5 C4 C7 120.5(5)
C5 C4 S6 120.9(4)
C7 C4 S6 118.6(4)
C4 C5 C6 120.6(4)
C4 C5 S7 120.9(4)
C6 C5 S7 118.5(4)
N3 C6 C5 178.5(6)
N4 C7 C4 179.9(8)
S8 C8 S9 124.4(3)
S8 C8 S10 123.0(3)
S9 C8 S10 112.6(3)
C10 C9 S12 121.4(4)
C10 C9 S9 115.7(4)
S12 C9 S9 122.9(3)
C9 C10 S11 121.4(4)
C9 C10 S10 115.7(4)
S11 C10 S10 122.8(3)
C12 C11 C14 121.4(5)
C12 C11 S13 121.7(4)
C14 C11 S13 117.0(4)
C11 C12 C13 121.8(5)
C11 C12 S14 119.3(4)
C13 C12 S14 118.8(4)
N5 C13 C12 179.5(8)
N6 C14 C11 178.1(6)
C20 C15 C16 120.9(8)
C20 C15 H15 119.5
C16 C15 H15 119.5
C17 C16 C15 118.4(10)
C17 C16 H16 120.8
C15 C16 H16 120.8
C18 C17 C16 122.1(11)
C18 C17 H17 118.9
C16 C17 H17 118.9
C17 C18 C19 119.6(9)
C17 C18 H18 120.2
C19 C18 H18 120.2
C18 C19 C20 120.3(7)
C18 C19 H19 119.9
C20 C19 H19 119.9
C15 C20 C19 118.5(6)
C15 C20 C21 120.9(7)
C19 C20 C21 120.3(6)
C20 C21 N1 116.6(4)
C20 C21 H21A 108.1
N1 C21 H21A 108.1
C20 C21 H21B 108.1
N1 C21 H21B 108.1
H21A C21 H21B 107.3
N1 C22 C23 113.8(4)
N1 C22 H22A 108.8
C23 C22 H22A 108.8
N1 C22 H22B 108.8
C23 C22 H22B 108.8
H22A C22 H22B 107.7
C22 C23 H23A 109.5
C22 C23 H23B 109.5
H23A C23 H23B 109.5
C22 C23 H23C 109.5
H23A C23 H23C 109.5
H23B C23 H23C 109.5
C25 C24 N1 115.3(5)
C25 C24 H24A 108.5
N1 C24 H24A 108.5
C25 C24 H24B 108.5
N1 C24 H24B 108.5
H24A C24 H24B 107.5
C24 C25 H25A 109.5
C24 C25 H25B 109.5
H25A C25 H25B 109.5
C24 C25 H25C 109.5
H25A C25 H25C 109.5
H25B C25 H25C 109.5
N1 C26 C27 114.6(4)
N1 C26 H26A 108.6
C27 C26 H26A 108.6
N1 C26 H26B 108.6
C27 C26 H26B 108.6
H26A C26 H26B 107.6
C26 C27 H27A 109.5
C26 C27 H27B 109.5
H27A C27 H27B 109.5
C26 C27 H27C 109.5
H27A C27 H27C 109.5
H27B C27 H27C 109.5
C29 C28 C33 121.7(6)
C29 C28 H28 119.2
C33 C28 H28 119.2
C28 C29 C30 119.2(7)
C28 C29 H29 120.4
C30 C29 H29 120.4
C31 C30 C29 121.1(8)
C31 C30 H30 119.4
C29 C30 H30 119.4
C30 C31 C32 120.3(8)
C30 C31 H31 119.8
C32 C31 H31 119.8
C33 C32 C31 118.9(7)
C33 C32 H32 120.6
C31 C32 H32 120.6
C28 C33 C32 118.8(6)
C28 C33 C34 119.3(6)
C32 C33 C34 121.9(7)
C33 C34 N2 116.8(4)
C33 C34 H34A 108.1
N2 C34 H34A 108.1
C33 C34 H34B 108.1
N2 C34 H34B 108.1
H34A C34 H34B 107.3
N2 C35 C36 115.2(5)
N2 C35 H35A 108.5
C36 C35 H35A 108.5
N2 C35 H35B 108.5
C36 C35 H35B 108.5
H35A C35 H35B 107.5
C35 C36 H36A 109.5
C35 C36 H36B 109.5
H36A C36 H36B 109.5
C35 C36 H36C 109.5
H36A C36 H36C 109.5
H36B C36 H36C 109.5
C38 C37 N2 115.5(4)
C38 C37 H37A 108.4
N2 C37 H37A 108.4
C38 C37 H37B 108.4
N2 C37 H37B 108.4
H37A C37 H37B 107.5
C37 C38 H38A 109.5
C37 C38 H38B 109.5
H38A C38 H38B 109.5
C37 C38 H38C 109.5
H38A C38 H38C 109.5
H38B C38 H38C 109.5
N2 C39 C40 115.3(5)
N2 C39 H39A 108.4
C40 C39 H39A 108.4
N2 C39 H39B 108.4
C40 C39 H39B 108.4
H39A C39 H39B 107.5
C39 C40 H40A 109.5
C39 C40 H40B 109.5
H40A C40 H40B 109.5
C39 C40 H40C 109.5
H40A C40 H40C 109.5
H40B C40 H40C 109.5

loop_
_geom_bond_atom_site_label_1
_geom_bond_atom_site_label_2
_geom_bond_distance
Ni1 S7 2.1453(14)
Ni1 S6 2.1487(14)
Ni1 S4 2.1593(15)
Ni1 S5 2.1781(15)
Ni2 S13 2.1391(14)
Ni2 S14 2.1569(14)
Ni2 S11 2.1595(14)
Ni2 S12 2.1700(15)
S1 C1 1.640(5)
S2 C1 1.741(5)
S2 C2 1.753(5)
S3 C1 1.709(5)
S3 C3 1.727(5)
S4 C3 1.702(5)
S5 C2 1.698(5)
S6 C4 1.718(5)
S7 C5 1.708(5)
S8 C8 1.636(5)
S9 C8 1.721(5)
S9 C9 1.739(5)
S10 C10 1.730(5)
S10 C8 1.736(5)
S11 C10 1.695(5)
S12 C9 1.692(5)
S13 C11 1.716(5)
S14 C12 1.728(5)
N1 C26 1.507(5)
N1 C22 1.525(6)
N1 C21 1.531(5)
N1 C24 1.535(6)
N2 C35 1.506(7)
N2 C39 1.515(6)
N2 C34 1.520(5)
N2 C37 1.520(6)
N3 C6 1.158(6)
N4 C7 1.149(6)
N5 C13 1.133(6)
N6 C14 1.140(6)
C2 C3 1.350(6)
C4 C5 1.354(6)
C4 C7 1.425(6)
C5 C6 1.427(7)
C9 C10 1.371(6)
C11 C12 1.358(6)
C11 C14 1.441(7)
C12 C13 1.429(7)
C15 C20 1.368(7)
C15 C16 1.382(10)
C15 H15 0.9300
C16 C17 1.359(11)
C16 H16 0.9300
C17 C18 1.337(10)
C17 H17 0.9300
C18 C19 1.373(7)
C18 H18 0.9300
C19 C20 1.383(7)
C19 H19 0.9300
C20 C21 1.495(6)
C21 H21A 0.9700
C21 H21B 0.9700
C22 C23 1.537(7)
C22 H22A 0.9700
C22 H22B 0.9700
C23 H23A 0.9600
C23 H23B 0.9600
C23 H23C 0.9600
C24 C25 1.500(8)
C24 H24A 0.9700
C24 H24B 0.9700
C25 H25A 0.9600
C25 H25B 0.9600
C25 H25C 0.9600
C26 C27 1.526(6)
C26 H26A 0.9700
C26 H26B 0.9700
C27 H27A 0.9600
C27 H27B 0.9600
C27 H27C 0.9600
C28 C29 1.360(7)
C28 C33 1.386(7)
C28 H28 0.9300
C29 C30 1.370(8)
C29 H29 0.9300
C30 C31 1.358(9)
C30 H30 0.9300
C31 C32 1.399(9)
C31 H31 0.9300
C32 C33 1.393(7)
C32 H32 0.9300
C33 C34 1.504(7)
C34 H34A 0.9700
C34 H34B 0.9700
C35 C36 1.525(7)
C35 H35A 0.9700
C35 H35B 0.9700
C36 H36A 0.9600
C36 H36B 0.9600
C36 H36C 0.9600
C37 C38 1.515(6)
C37 H37A 0.9700
C37 H37B 0.9700
C38 H38A 0.9600
C38 H38B 0.9600
C38 H38C 0.9600
C39 C40 1.524(8)
C39 H39A 0.9700
C39 H39B 0.9700
C40 H40A 0.9600
C40 H40B 0.9600
C40 H40C 0.9600

loop_
_geom_torsion_atom_site_label_1
_geom_torsion_atom_site_label_2
_geom_torsion_atom_site_label_3
_geom_torsion_atom_site_label_4
_geom_torsion
S7 Ni1 S4 C3 175.83(19)
S6 Ni1 S4 C3 139(2)
S5 Ni1 S4 C3 -3.8(2)
S7 Ni1 S5 C2 -11(2)
S6 Ni1 S5 C2 -175.39(19)
S4 Ni1 S5 C2 3.71(19)
S7 Ni1 S6 C4 0.74(18)
S4 Ni1 S6 C4 37(2)
S5 Ni1 S6 C4 -179.69(18)
S6 Ni1 S7 C5 -0.62(18)
S4 Ni1 S7 C5 -179.72(19)
S5 Ni1 S7 C5 -165(2)
S13 Ni2 S11 C10 15(4)
S14 Ni2 S11 C10 -175.78(19)
S12 Ni2 S11 C10 2.89(19)
S13 Ni2 S12 C9 177.69(18)
S14 Ni2 S12 C9 132(2)
S11 Ni2 S12 C9 -2.54(18)
S14 Ni2 S13 C11 -0.28(17)
S11 Ni2 S13 C11 169(4)
S12 Ni2 S13 C11 -178.94(17)
S13 Ni2 S14 C12 0.83(18)
S11 Ni2 S14 C12 -178.98(18)
S12 Ni2 S14 C12 46(2)
C3 S3 C1 S1 -178.5(4)
C3 S3 C1 S2 2.0(4)
C2 S2 C1 S1 178.2(4)
C2 S2 C1 S3 -2.4(4)
Ni1 S5 C2 C3 -3.0(5)
Ni1 S5 C2 S2 177.0(3)
C1 S2 C2 C3 2.0(5)
C1 S2 C2 S5 -178.1(3)
S5 C2 C3 S4 0.0(7)
S2 C2 C3 S4 180.0(3)
S5 C2 C3 S3 179.2(3)
S2 C2 C3 S3 -0.9(6)
Ni1 S4 C3 C2 3.0(5)
Ni1 S4 C3 S3 -176.1(3)
C1 S3 C3 C2 -0.7(5)
C1 S3 C3 S4 178.4(4)
Ni1 S6 C4 C5 -0.8(5)
Ni1 S6 C4 C7 -180.0(4)
C7 C4 C5 C6 0.6(8)
S6 C4 C5 C6 -178.6(4)
C7 C4 C5 S7 179.5(4)
S6 C4 C5 S7 0.3(6)
Ni1 S7 C5 C4 0.3(5)
Ni1 S7 C5 C6 179.3(4)
C4 C5 C6 N3 154(28)
S7 C5 C6 N3 -25(28)
C5 C4 C7 N4 160(100)
S6 C4 C7 N4 -21(100)
C9 S9 C8 S8 178.2(4)
C9 S9 C8 S10 -2.8(3)
C10 S10 C8 S8 -179.0(4)
C10 S10 C8 S9 2.0(4)
Ni2 S12 C9 C10 1.5(4)
Ni2 S12 C9 S9 -176.9(3)
C8 S9 C9 C10 2.8(4)
C8 S9 C9 S12 -178.7(3)
S12 C9 C10 S11 0.9(6)
S9 C9 C10 S11 179.4(3)
S12 C9 C10 S10 179.7(3)
S9 C9 C10 S10 -1.8(5)
Ni2 S11 C10 C9 -2.8(5)
Ni2 S11 C10 S10 178.5(3)
C8 S10 C10 C9 -0.1(5)
C8 S10 C10 S11 178.6(3)
Ni2 S13 C11 C12 -0.6(4)
Ni2 S13 C11 C14 -179.9(4)
C14 C11 C12 C13 -3.5(8)
S13 C11 C12 C13 177.3(4)
C14 C11 C12 S14 -179.3(4)
S13 C11 C12 S14 1.4(6)
Ni2 S14 C12 C11 -1.4(4)
Ni2 S14 C12 C13 -177.4(4)
C11 C12 C13 N5 55(88)
S14 C12 C13 N5 -129(87)
C12 C11 C14 N6 170(21)
S13 C11 C14 N6 -11(21)
C20 C15 C16 C17 3.4(11)
C15 C16 C17 C18 -2.0(14)
C16 C17 C18 C19 1.5(12)
C17 C18 C19 C20 -2.3(9)
C16 C15 C20 C19 -4.2(9)
C16 C15 C20 C21 -178.2(6)
C18 C19 C20 C15 3.6(8)
C18 C19 C20 C21 177.7(4)
C15 C20 C21 N1 -102.1(6)
C19 C20 C21 N1 83.9(6)
C26 N1 C21 C20 174.0(5)
C22 N1 C21 C20 -64.7(6)
C24 N1 C21 C20 53.3(6)
C26 N1 C22 C23 54.7(6)
C21 N1 C22 C23 -63.6(6)
C24 N1 C22 C23 176.7(5)
C26 N1 C24 C25 -50.1(7)
C22 N1 C24 C25 -172.1(5)
C21 N1 C24 C25 67.8(6)
C22 N1 C26 C27 56.4(6)
C21 N1 C26 C27 177.1(5)
C24 N1 C26 C27 -63.1(7)
C33 C28 C29 C30 2.0(10)
C28 C29 C30 C31 -2.3(11)
C29 C30 C31 C32 0.7(11)
C30 C31 C32 C33 1.3(10)
C29 C28 C33 C32 -0.1(9)
C29 C28 C33 C34 177.3(5)
C31 C32 C33 C28 -1.6(9)
C31 C32 C33 C34 -178.8(5)
C28 C33 C34 N2 101.6(6)
C32 C33 C34 N2 -81.2(7)
C35 N2 C34 C33 -53.6(6)
C39 N2 C34 C33 64.5(6)
C37 N2 C34 C33 -175.6(5)
C39 N2 C35 C36 172.2(5)
C34 N2 C35 C36 -67.5(6)
C37 N2 C35 C36 52.6(6)
C35 N2 C37 C38 57.2(6)
C39 N2 C37 C38 -60.4(6)
C34 N2 C37 C38 179.3(5)
C35 N2 C39 C40 -176.7(5)
C34 N2 C39 C40 62.4(6)
C37 N2 C39 C40 -56.3(6)
